data_1528916
loop_
_publ_author_name
'Taylor, J.C.'
'Waugh, A.B.'

_publ_section_title
;
 Neutron diffraction study of beta-uranium pentafluoride between 77 and
 403 K
;
_journal_name_full 'Journal of Solid State Chemistry'
_journal_page_first 137
_journal_page_last 140
_journal_volume 35
_journal_year 1980
_chemical_formula_sum 'F5 U'
_chemical_name_systematic 'U F5'
_space_group_IT_number 122
_symmetry_space_group_name_Hall 'I -4 2bw'
_symmetry_space_group_name_H-M 'I -4 2 d'
_cell_angle_alpha 90
_cell_angle_beta 90
_cell_angle_gamma 90
_cell_formula_units_Z 8
_cell_length_a 11.473
_cell_length_b 11.473
_cell_length_c 5.208
_cell_volume 685.528
_citation_journal_id_ASTM JSSCBI
_cod_data_source_file Taylor_JSSCBI_1980_55.cif
_cod_data_source_block F5U1
_cod_original_cell_volume 685.5276
_cod_original_formula_sum 'F5 U1'
_cod_database_code 1528916

loop_
_symmetry_equiv_pos_as_xyz
x,y,z
y,-x,-z
-x,-y,z
-y,x,-z
x,-y+1/2,-z+1/4
-y+1/2,-x,z+3/4
-x,y+1/2,-z+1/4
y+1/2,x,z+3/4
x+1/2,y+1/2,z+1/2
y+1/2,-x+1/2,-z+1/2
-x+1/2,-y+1/2,z+1/2
-y+1/2,x+1/2,-z+1/2
x+1/2,-y+1,-z+3/4
-y+1,-x+1/2,z+5/4
-x+1/2,y+1,-z+3/4
y+1,x+1/2,z+5/4

loop_
_atom_site_label
_atom_site_type_symbol
_atom_site_fract_x
_atom_site_fract_y
_atom_site_fract_z
_atom_site_occupancy
_atom_site_U_iso_or_equiv
F1 F-1 0.0421 0.1706 0.4358 1 0.0
F2 F-1 -0.275 0.25 0.125 1 0.0
U1 U+5 0.0853 0.25 0.125 1 0.0
F3 F-1 0.1442 0.0749 0.0096 1 0.0
